data_4305461
loop_
_publ_author_name
'Jean-Claude Berthet'
'Pierre Thu\'ery'
'Jean-Pierre Dognon'
'Denis Guillaneux'
'Michel Ephritikhine'

_publ_contact_author_address
;
      CEA/Saclay, SCM (CNRS URA 331)
      B\^at. 125
      91191 Gif-sur-Yvette
      France
;
_publ_contact_author_email jean-claude.berthet@cea.fr
_publ_contact_author_fax '33 1 69 08 66 40'
_publ_contact_author_name 'J. C. Berthet'
_publ_contact_author_phone '33 01 69 08 64 36'
_publ_section_title
;
Sterically Congested Uranyl Complexes with Seven-Coordination of the
UO2 Unit: the Peculiar Ligation Mode of Nitrate in [UO2(NO3)2(Rbtp)]
Complexes
;
_journal_name_full 'Inorganic Chemistry'
_journal_page_first 6850
_journal_page_last 6862
_journal_paper_doi 10.1021/ic8004486
_journal_volume 47
_journal_year 2008
_chemical_formula_sum 'C36 H36 F6 N16 O8 S2 U'
_chemical_formula_weight 1236.96
_space_group_IT_number 13
_symmetry_cell_setting monoclinic
_symmetry_space_group_name_Hall '-P 2yc'
_symmetry_space_group_name_H-M 'P 1 2/c 1'
_atom_sites_solution_hydrogens geom
_atom_sites_solution_primary direct
_atom_sites_solution_secondary difmap
_audit_creation_method SHELXL-97
_cell_angle_alpha 90.00
_cell_angle_beta 111.379(3)
_cell_angle_gamma 90.00
_cell_formula_units_Z 4
_cell_length_a 31.543(2)
_cell_length_b 6.2642(2)
_cell_length_c 25.3392(17)
_cell_measurement_reflns_used 132752
_cell_measurement_temperature 100(2)
_cell_measurement_theta_max 25.68
_cell_measurement_theta_min 3.15
_cell_volume 4662.3(5)
_computing_cell_refinement 'HKL2000 (Otwinowski & Minor, 1997)'
_computing_data_collection 'COLLECT (Hooft, 1998)'
_computing_data_reduction 'HKL2000 (Otwinowski & Minor, 1997)'
_computing_molecular_graphics 'SHELXTL (Sheldrick, 1999)'
_computing_publication_material 'SHELXTL (Sheldrick, 1999); PLATON (Spek, 2003)'
_computing_structure_refinement 'SHELXL-97 (Sheldrick, 1997)'
_computing_structure_solution 'SHELXS-97 (Sheldrick, 1997)'
_diffrn_ambient_temperature 100(2)
_diffrn_measured_fraction_theta_full 0.999
_diffrn_measured_fraction_theta_max 0.999
_diffrn_measurement_device_type 'Nonius Kappa-CCD area-detector diffractometer'
_diffrn_measurement_method 'two \f and four \w scans with 2\% steps'
_diffrn_radiation_monochromator graphite
_diffrn_radiation_source 'fine-focus sealed tube'
_diffrn_radiation_type MoK\a
_diffrn_radiation_wavelength 0.71073
_diffrn_reflns_av_R_equivalents 0.0444
_diffrn_reflns_av_sigmaI/netI 0.0557
_diffrn_reflns_limit_h_max 38
_diffrn_reflns_limit_h_min -38
_diffrn_reflns_limit_k_max 7
_diffrn_reflns_limit_k_min -7
_diffrn_reflns_limit_l_max 30
_diffrn_reflns_limit_l_min -30
_diffrn_reflns_number 132752
_diffrn_reflns_theta_full 25.68
_diffrn_reflns_theta_max 25.68
_diffrn_reflns_theta_min 3.15
_diffrn_standards_decay_% 0
_diffrn_standards_interval_time 0
_diffrn_standards_number 0
_exptl_absorpt_coefficient_mu 3.662
_exptl_absorpt_correction_T_max 0.833
_exptl_absorpt_correction_T_min 0.775
_exptl_absorpt_correction_type multi-scan
_exptl_absorpt_process_details 'SCALEPACK (Otwinowski & Minor, 1997)'
_exptl_crystal_colour 'translucent light yellow'
_exptl_crystal_density_diffrn 1.762
_exptl_crystal_density_method 'not measured'
_exptl_crystal_description needle
_exptl_crystal_F_000 2424
_exptl_crystal_size_max 0.22
_exptl_crystal_size_mid 0.05
_exptl_crystal_size_min 0.05
_refine_diff_density_max 1.005
_refine_diff_density_min -1.155
_refine_diff_density_rms 0.106
_refine_ls_extinction_method none
_refine_ls_goodness_of_fit_ref 0.954
_refine_ls_hydrogen_treatment constr
_refine_ls_matrix_type full
_refine_ls_number_parameters 635
_refine_ls_number_reflns 8867
_refine_ls_number_restraints 30
_refine_ls_restrained_S_all 0.990
_refine_ls_R_factor_all 0.0823
_refine_ls_R_factor_gt 0.0345
_refine_ls_shift/su_max 0.000
_refine_ls_shift/su_mean 0.000
_refine_ls_structure_factor_coef Fsqd
_refine_ls_weighting_details 'calc w=1/[\s^2^(Fo^2^)+(0.0415P)^2^] where P=(Fo^2^+2Fc^2^)/3'
_refine_ls_weighting_scheme calc
_refine_ls_wR_factor_gt 0.0736
_refine_ls_wR_factor_ref 0.0877
_reflns_number_gt 4908
_reflns_number_total 8867
_reflns_threshold_expression >2sigma(I)
_cod_data_source_file ic8004486.file003_3.cif
_cod_data_source_block 3.2MeCN
_cod_original_sg_symbol_H-M 'P 2/c'
_cod_database_code 4305461

loop_
_symmetry_equiv_pos_as_xyz
'x, y, z'
'-x, y, -z+1/2'
'-x, -y, -z'
'x, -y, z-1/2'

loop_
_atom_site_label
_atom_site_type_symbol
_atom_site_fract_x
_atom_site_fract_y
_atom_site_fract_z
_atom_site_U_iso_or_equiv
_atom_site_adp_type
_atom_site_occupancy
_atom_site_symmetry_multiplicity
_atom_site_calc_flag
_atom_site_refinement_flags
_atom_site_disorder_assembly
_atom_site_disorder_group
U1 U 0.5000 0.0000 1.0000 0.02255(9) Uani 1 2 d S . .
O1A O 0.50077(12) -0.2576(6) 0.97273(16) 0.0278(9) Uani 1 1 d . . .
N1A N 0.48210(14) 0.2420(7) 0.91052(18) 0.0219(10) Uani 1 1 d . . .
N2A N 0.39032(14) -0.1514(7) 0.92564(19) 0.0255(11) Uani 1 1 d . . .
N3A N 0.41940(14) 0.0063(7) 0.92514(19) 0.0251(10) Uani 1 1 d . . .
N4A N 0.35996(14) 0.2182(7) 0.86361(19) 0.0282(12) Uani 1 1 d . . .
N5A N 0.59831(15) -0.0650(7) 0.97257(19) 0.0250(11) Uani 1 1 d . . .
N6A N 0.56170(14) 0.0663(7) 0.9576(2) 0.0258(11) Uani 1 1 d . . .
N7A N 0.59608(14) 0.3075(7) 0.91349(19) 0.0280(11) Uani 1 1 d . . .
C1A C 0.51606(17) 0.3448(9) 0.9016(2) 0.0241(13) Uani 1 1 d . . .
C2A C 0.5090(2) 0.5276(9) 0.8687(2) 0.0294(14) Uani 1 1 d . . .
H2A H 0.5333 0.5963 0.8634 0.035 Uiso 1 1 calc R . .
C3A C 0.46522(19) 0.6061(9) 0.8440(2) 0.0304(14) Uani 1 1 d . . .
H3A H 0.4598 0.7303 0.8224 0.037 Uiso 1 1 calc R . .
C4A C 0.42929(18) 0.4985(8) 0.8515(2) 0.0269(12) Uani 1 1 d . . .
H4A H 0.3995 0.5472 0.8346 0.032 Uiso 1 1 calc R . .
C5A C 0.43917(17) 0.3158(9) 0.8851(2) 0.0236(12) Uani 1 1 d . . .
C6A C 0.40385(18) 0.1739(9) 0.8920(2) 0.0249(13) Uani 1 1 d . . .
C7A C 0.33085(17) 0.0684(9) 0.8657(2) 0.0238(13) Uani 1 1 d . . .
C8A C 0.34694(17) -0.1257(8) 0.8947(2) 0.0240(13) Uani 1 1 d . . .
C9A C 0.56101(17) 0.2361(9) 0.9265(2) 0.0243(13) Uani 1 1 d . . .
C10A C 0.63302(18) 0.1866(9) 0.9307(2) 0.0262(13) Uani 1 1 d . . .
C11A C 0.63269(18) -0.0117(9) 0.9577(2) 0.0293(13) Uani 1 1 d . . .
C12A C 0.28134(18) 0.1097(10) 0.8358(3) 0.0357(15) Uani 1 1 d . . .
H12A H 0.2765 0.2595 0.8280 0.054 Uiso 1 1 calc R . .
H12B H 0.2650 0.0649 0.8594 0.054 Uiso 1 1 calc R . .
H12C H 0.2706 0.0312 0.8009 0.054 Uiso 1 1 calc R . .
C13A C 0.31597(18) -0.3033(9) 0.8943(2) 0.0301(14) Uani 1 1 d . . .
H13A H 0.2951 -0.2573 0.9117 0.045 Uiso 1 1 calc R . .
H13B H 0.3334 -0.4220 0.9151 0.045 Uiso 1 1 calc R . .
H13C H 0.2992 -0.3460 0.8559 0.045 Uiso 1 1 calc R . .
C14A C 0.67386(18) 0.2582(9) 0.9189(2) 0.0322(14) Uani 1 1 d . . .
H14A H 0.6677 0.3938 0.9000 0.048 Uiso 1 1 calc R . .
H14B H 0.6808 0.1551 0.8953 0.048 Uiso 1 1 calc R . .
H14C H 0.6993 0.2719 0.9540 0.048 Uiso 1 1 calc R . .
C15A C 0.67181(18) -0.1635(10) 0.9731(3) 0.0358(15) Uani 1 1 d . . .
H15A H 0.6641 -0.2920 0.9883 0.054 Uiso 1 1 calc R . .
H15B H 0.6981 -0.0991 1.0010 0.054 Uiso 1 1 calc R . .
H15C H 0.6784 -0.1972 0.9399 0.054 Uiso 1 1 calc R . .
U2 U 0.0000 1.0000 0.0000 0.02165(9) Uani 1 2 d S . .
O1B O -0.00645(11) 1.2578(6) 0.02323(16) 0.0261(9) Uani 1 1 d . . .
N1B N -0.01649(13) 0.7568(7) 0.07298(17) 0.0197(10) Uani 1 1 d . . .
N2B N 0.09337(14) 1.1142(7) 0.1194(2) 0.0274(11) Uani 1 1 d . . .
N3B N 0.05910(14) 0.9663(7) 0.10060(19) 0.0242(11) Uani 1 1 d . . .
N4B N 0.09770(15) 0.7276(7) 0.1754(2) 0.0315(12) Uani 1 1 d . . .
N5B N -0.11413(14) 1.0994(8) -0.03458(19) 0.0273(11) Uani 1 1 d . . .
N6B N -0.08206(14) 0.9594(7) -0.00390(19) 0.0231(11) Uani 1 1 d . . .
N7B N -0.13864(14) 0.7217(7) 0.00372(19) 0.0269(11) Uani 1 1 d . . .
C1B C -0.05793(17) 0.6639(9) 0.0588(2) 0.0242(12) Uani 1 1 d . . .
C2B C -0.06524(19) 0.4794(9) 0.0846(2) 0.0294(13) Uani 1 1 d . . .
H2B H -0.0939 0.4167 0.0734 0.035 Uiso 1 1 calc R . .
C3B C -0.0284(2) 0.3922(9) 0.1275(2) 0.0293(14) Uani 1 1 d . . .
H3B H -0.0322 0.2700 0.1461 0.035 Uiso 1 1 calc R . .
C4B C 0.0140(2) 0.4850(9) 0.1428(2) 0.0310(14) Uani 1 1 d . . .
H4B H 0.0390 0.4251 0.1710 0.037 Uiso 1 1 calc R . .
C5B C 0.01851(18) 0.6701(9) 0.1150(2) 0.0231(12) Uani 1 1 d . . .
C6B C 0.06110(18) 0.7927(9) 0.1308(2) 0.0248(13) Uani 1 1 d . . .
C7B C 0.13293(18) 0.8613(9) 0.1921(2) 0.0290(14) Uani 1 1 d . . .
C8B C 0.12856(18) 1.0671(9) 0.1661(2) 0.0274(14) Uani 1 1 d . . .
C9B C -0.09492(17) 0.7859(8) 0.0164(2) 0.0234(13) Uani 1 1 d . . .
C10B C -0.16980(18) 0.8573(9) -0.0273(2) 0.0282(14) Uani 1 1 d . . .
C11B C -0.15709(18) 1.0557(8) -0.0441(2) 0.0252(13) Uani 1 1 d . . .
C12B C 0.17537(18) 0.7962(10) 0.2389(2) 0.0393(17) Uani 1 1 d . . .
H12D H 0.1726 0.6512 0.2494 0.059 Uiso 1 1 calc R . .
H12E H 0.1803 0.8877 0.2710 0.059 Uiso 1 1 calc R . .
H12F H 0.2007 0.8079 0.2266 0.059 Uiso 1 1 calc R . .
C13B C 0.16488(19) 1.2337(9) 0.1874(3) 0.0394(17) Uani 1 1 d . . .
H13D H 0.1551 1.3620 0.1656 0.059 Uiso 1 1 calc R . .
H13E H 0.1924 1.1829 0.1836 0.059 Uiso 1 1 calc R . .
H13F H 0.1704 1.2630 0.2265 0.059 Uiso 1 1 calc R . .
C14B C -0.21881(17) 0.7978(10) -0.0436(3) 0.0378(16) Uani 1 1 d . . .
H14D H -0.2211 0.6504 -0.0345 0.057 Uiso 1 1 calc R . .
H14E H -0.2343 0.8192 -0.0835 0.057 Uiso 1 1 calc R . .
H14F H -0.2326 0.8854 -0.0231 0.057 Uiso 1 1 calc R . .
C15B C -0.19177(18) 1.2205(10) -0.0755(3) 0.0373(16) Uani 1 1 d . . .
H15D H -0.2093 1.2607 -0.0531 0.056 Uiso 1 1 calc R . .
H15E H -0.2116 1.1621 -0.1109 0.056 Uiso 1 1 calc R . .
H15F H -0.1765 1.3438 -0.0825 0.056 Uiso 1 1 calc R . .
S1 S 0.68646(5) 0.8213(2) 0.78811(6) 0.0309(4) Uani 1 1 d . . .
S2 S 0.18780(5) 0.1644(3) 0.40541(7) 0.0391(4) Uani 1 1 d . . .
O1 O 0.72869(14) 0.9383(6) 0.80231(19) 0.0410(12) Uani 1 1 d . . .
O2 O 0.65444(13) 0.8453(6) 0.73039(16) 0.0357(10) Uani 1 1 d . . .
O3 O 0.66651(14) 0.8278(7) 0.83094(18) 0.0459(12) Uani 1 1 d . . .
O4 O 0.1837(2) 0.0329(8) 0.3575(3) 0.085(2) Uani 1 1 d U . .
O5 O 0.23164(15) 0.1689(9) 0.4493(2) 0.0799(19) Uani 1 1 d U . .
O6 O 0.15036(14) 0.1455(7) 0.42494(19) 0.0435(11) Uani 1 1 d . . .
F1 F 0.66971(12) 0.4089(6) 0.77456(16) 0.0492(11) Uani 1 1 d . . .
F2 F 0.73272(12) 0.4870(5) 0.84159(15) 0.0464(10) Uani 1 1 d . . .
F3 F 0.72752(14) 0.5146(6) 0.75475(16) 0.0515(10) Uani 1 1 d . . .
F4 F 0.14164(18) 0.4466(9) 0.3327(3) 0.117(2) Uani 1 1 d U . .
F5 F 0.1805(2) 0.5749(8) 0.4095(3) 0.123(2) Uani 1 1 d U . .
F6 F 0.21390(14) 0.4755(6) 0.3550(2) 0.0635(13) Uani 1 1 d U . .
N1 N 0.5385(2) 0.9545(9) 0.8221(3) 0.0546(17) Uani 1 1 d . . .
N2 N 0.0478(2) 1.0785(10) 0.2246(3) 0.068(2) Uani 1 1 d . . .
C1 C 0.7048(2) 0.5437(9) 0.7901(3) 0.0344(16) Uani 1 1 d . . .
C2 C 0.1823(3) 0.4312(12) 0.3765(4) 0.055(2) Uani 1 1 d . . .
C3 C 0.5545(2) 1.0409(10) 0.7949(3) 0.0385(17) Uani 1 1 d . . .
C4 C 0.5754(2) 1.1523(12) 0.7602(3) 0.056(2) Uani 1 1 d . . .
H4C H 0.5521 1.2016 0.7261 0.085 Uiso 1 1 calc R . .
H4D H 0.5954 1.0567 0.7509 0.085 Uiso 1 1 calc R . .
H4E H 0.5925 1.2721 0.7809 0.085 Uiso 1 1 calc R . .
C5 C 0.0590(2) 0.9848(11) 0.2659(3) 0.0447(17) Uani 1 1 d . . .
C6 C 0.0727(2) 0.8620(12) 0.3167(3) 0.054(2) Uani 1 1 d . . .
H6A H 0.0834 0.7251 0.3101 0.080 Uiso 1 1 calc R . .
H6B H 0.0471 0.8430 0.3284 0.080 Uiso 1 1 calc R . .
H6C H 0.0966 0.9353 0.3460 0.080 Uiso 1 1 calc R . .

loop_
_atom_site_aniso_label
_atom_site_aniso_U_11
_atom_site_aniso_U_22
_atom_site_aniso_U_33
_atom_site_aniso_U_23
_atom_site_aniso_U_13
_atom_site_aniso_U_12
U1 0.01640(15) 0.02802(17) 0.02196(17) 0.00130(15) 0.00549(12) 0.00111(14)
O1A 0.020(2) 0.029(2) 0.030(2) 0.0003(18) 0.0043(17) 0.0010(16)
N1A 0.019(2) 0.029(3) 0.018(2) 0.003(2) 0.006(2) -0.001(2)
N2A 0.022(2) 0.029(3) 0.025(3) -0.001(2) 0.008(2) -0.001(2)
N3A 0.018(2) 0.028(2) 0.027(3) -0.002(2) 0.0061(19) -0.001(2)
N4A 0.020(2) 0.039(3) 0.023(3) -0.005(2) 0.004(2) 0.002(2)
N5A 0.020(2) 0.033(3) 0.023(3) 0.000(2) 0.008(2) 0.003(2)
N6A 0.018(2) 0.031(3) 0.030(3) 0.000(2) 0.010(2) 0.000(2)
N7A 0.022(2) 0.038(3) 0.026(3) -0.001(2) 0.010(2) -0.002(2)
C1A 0.020(3) 0.025(3) 0.026(3) -0.001(3) 0.008(2) -0.003(2)
C2A 0.029(3) 0.030(3) 0.032(3) 0.000(3) 0.014(3) -0.010(3)
C3A 0.034(3) 0.030(3) 0.026(3) -0.002(3) 0.010(3) 0.001(3)
C4A 0.024(3) 0.030(3) 0.027(3) 0.001(3) 0.010(2) 0.009(3)
C5A 0.024(3) 0.028(3) 0.019(3) -0.002(3) 0.009(2) -0.001(3)
C6A 0.027(3) 0.028(3) 0.015(3) 0.000(2) 0.003(2) 0.005(3)
C7A 0.014(3) 0.028(3) 0.025(3) -0.004(2) 0.001(2) -0.001(2)
C8A 0.019(3) 0.028(3) 0.024(3) -0.006(3) 0.007(2) 0.000(2)
C9A 0.021(3) 0.029(3) 0.020(3) -0.001(3) 0.005(2) 0.001(2)
C10A 0.022(3) 0.037(3) 0.022(3) -0.008(3) 0.009(2) -0.010(3)
C11A 0.023(3) 0.039(3) 0.025(3) -0.005(3) 0.008(2) 0.002(3)
C12A 0.024(3) 0.040(4) 0.043(4) 0.006(3) 0.011(3) 0.002(3)
C13A 0.025(3) 0.029(3) 0.035(4) -0.003(3) 0.010(3) 0.002(3)
C14A 0.026(3) 0.039(4) 0.035(4) -0.007(3) 0.016(3) -0.007(3)
C15A 0.022(3) 0.045(4) 0.044(4) -0.002(3) 0.016(3) 0.001(3)
U2 0.01609(15) 0.02663(17) 0.02075(17) 0.00128(15) 0.00495(12) 0.00000(14)
O1B 0.022(2) 0.031(2) 0.026(2) -0.0012(18) 0.0099(17) -0.0015(16)
N1B 0.016(2) 0.025(2) 0.018(2) -0.002(2) 0.0052(19) -0.0006(19)
N2B 0.018(2) 0.036(3) 0.030(3) 0.002(2) 0.010(2) -0.003(2)
N3B 0.020(2) 0.030(3) 0.021(2) 0.000(2) 0.0052(19) 0.004(2)
N4B 0.021(3) 0.038(3) 0.029(3) -0.003(2) 0.002(2) 0.004(2)
N5B 0.018(2) 0.037(3) 0.027(3) -0.002(2) 0.007(2) -0.001(2)
N6B 0.020(2) 0.026(3) 0.021(3) 0.002(2) 0.005(2) 0.0026(19)
N7B 0.019(2) 0.036(3) 0.025(3) -0.006(2) 0.007(2) -0.004(2)
C1B 0.020(3) 0.027(3) 0.027(3) -0.003(3) 0.011(2) 0.001(2)
C2B 0.029(3) 0.031(3) 0.032(3) -0.002(3) 0.016(3) -0.002(3)
C3B 0.039(4) 0.023(3) 0.029(3) 0.006(3) 0.016(3) 0.001(3)
C4B 0.030(3) 0.034(3) 0.027(3) -0.003(3) 0.008(3) 0.006(3)
C5B 0.023(3) 0.025(3) 0.023(3) -0.003(3) 0.011(2) 0.001(2)
C6B 0.023(3) 0.032(3) 0.018(3) 0.001(3) 0.007(2) 0.009(3)
C7B 0.022(3) 0.041(4) 0.021(3) -0.002(3) 0.004(3) 0.011(3)
C8B 0.017(3) 0.037(3) 0.023(3) -0.009(3) 0.002(2) 0.001(2)
C9B 0.023(3) 0.024(3) 0.023(3) -0.006(2) 0.008(2) -0.002(2)
C10B 0.018(3) 0.033(3) 0.032(3) -0.011(3) 0.008(3) 0.001(3)
C11B 0.025(3) 0.024(3) 0.024(3) -0.007(2) 0.006(2) 0.002(2)
C12B 0.028(3) 0.046(4) 0.031(4) -0.004(3) -0.005(3) 0.007(3)
C13B 0.029(3) 0.034(3) 0.044(4) -0.011(3) 0.001(3) -0.005(3)
C14B 0.021(3) 0.041(4) 0.051(4) -0.007(3) 0.013(3) -0.001(3)
C15B 0.021(3) 0.044(4) 0.041(4) -0.001(3) 0.005(3) 0.005(3)
S1 0.0275(8) 0.0315(8) 0.0302(9) -0.0007(7) 0.0065(7) 0.0028(7)
S2 0.0343(9) 0.0415(9) 0.0434(10) 0.0084(8) 0.0163(8) 0.0081(8)
O1 0.032(2) 0.032(2) 0.048(3) -0.001(2) 0.001(2) -0.0051(19)
O2 0.032(2) 0.037(2) 0.029(2) 0.003(2) 0.0000(19) -0.0006(19)
O3 0.050(3) 0.052(3) 0.040(3) -0.002(2) 0.022(2) 0.012(2)
O4 0.107(4) 0.072(4) 0.109(5) -0.041(3) 0.078(4) -0.017(3)
O5 0.030(3) 0.117(4) 0.078(4) 0.062(3) 0.002(3) -0.007(3)
O6 0.040(3) 0.051(3) 0.050(3) 0.006(2) 0.030(2) 0.004(2)
F1 0.043(2) 0.036(2) 0.056(3) 0.0013(19) 0.0030(19) -0.0131(18)
F2 0.050(2) 0.041(2) 0.034(2) 0.0044(18) -0.0017(17) 0.0086(18)
F3 0.056(2) 0.050(2) 0.053(3) -0.010(2) 0.026(2) 0.008(2)
F4 0.067(3) 0.143(4) 0.144(5) 0.082(4) 0.043(3) 0.042(3)
F5 0.199(6) 0.059(3) 0.173(5) -0.007(3) 0.144(5) -0.008(4)
F6 0.049(2) 0.073(3) 0.082(3) 0.041(2) 0.040(2) 0.019(2)
N1 0.073(4) 0.050(4) 0.039(4) -0.003(3) 0.019(3) -0.022(3)
N2 0.092(5) 0.065(4) 0.068(5) 0.029(4) 0.053(4) 0.036(4)
C1 0.030(3) 0.035(4) 0.030(4) 0.001(3) 0.001(3) 0.000(3)
C2 0.056(5) 0.054(5) 0.072(6) 0.019(4) 0.043(5) 0.016(4)
C3 0.044(4) 0.035(4) 0.033(4) 0.000(3) 0.010(3) -0.012(3)
C4 0.042(4) 0.069(5) 0.062(5) 0.024(4) 0.023(4) 0.005(4)
C5 0.051(4) 0.044(4) 0.051(5) 0.009(4) 0.033(4) 0.019(4)
C6 0.057(5) 0.064(5) 0.038(4) 0.024(4) 0.015(4) 0.007(4)

loop_
_atom_type_symbol
_atom_type_description
_atom_type_scat_dispersion_real
_atom_type_scat_dispersion_imag
_atom_type_scat_source
C C 0.0033 0.0016 'International Tables Vol C Tables 4.2.6.8 and 6.1.1.4'
H H 0.0000 0.0000 'International Tables Vol C Tables 4.2.6.8 and 6.1.1.4'
N N 0.0061 0.0033 'International Tables Vol C Tables 4.2.6.8 and 6.1.1.4'
O O 0.0106 0.0060 'International Tables Vol C Tables 4.2.6.8 and 6.1.1.4'
U U -9.6767 9.6646 'International Tables Vol C Tables 4.2.6.8 and 6.1.1.4'
S S 0.1246 0.1234 'International Tables Vol C Tables 4.2.6.8 and 6.1.1.4'
F F 0.0171 0.0103 'International Tables Vol C Tables 4.2.6.8 and 6.1.1.4'

loop_
_geom_angle_atom_site_label_1
_geom_angle_atom_site_label_2
_geom_angle_atom_site_label_3
_geom_angle
_geom_angle_site_symmetry_1
_geom_angle_site_symmetry_3
_geom_angle_publ_flag
O1A U1 O1A 180 3_657 . ?
O1A U1 N3A 82.83(15) 3_657 3_657 ?
O1A U1 N3A 97.17(15) . 3_657 ?
O1A U1 N3A 97.17(15) 3_657 . ?
O1A U1 N3A 82.83(15) . . ?
N3A U1 N3A 180.000(2) 3_657 . ?
O1A U1 N6A 82.15(17) 3_657 3_657 ?
O1A U1 N6A 97.85(17) . 3_657 ?
N3A U1 N6A 112.70(15) 3_657 3_657 ?
N3A U1 N6A 67.30(15) . 3_657 ?
O1A U1 N6A 97.85(17) 3_657 . ?
O1A U1 N6A 82.15(17) . . ?
N3A U1 N6A 67.30(15) 3_657 . ?
N3A U1 N6A 112.70(15) . . ?
N6A U1 N6A 180.000(2) 3_657 . ?
O1A U1 N1A 77.24(16) 3_657 . ?
O1A U1 N1A 102.76(16) . . ?
N3A U1 N1A 119.63(14) 3_657 . ?
N3A U1 N1A 60.37(14) . . ?
N6A U1 N1A 119.89(14) 3_657 . ?
N6A U1 N1A 60.11(14) . . ?
O1A U1 N1A 102.76(16) 3_657 3_657 ?
O1A U1 N1A 77.24(16) . 3_657 ?
N3A U1 N1A 60.37(14) 3_657 3_657 ?
N3A U1 N1A 119.63(14) . 3_657 ?
N6A U1 N1A 60.11(14) 3_657 3_657 ?
N6A U1 N1A 119.89(14) . 3_657 ?
N1A U1 N1A 180.000(2) . 3_657 ?
C1A N1A C5A 118.6(5) . . ?
C1A N1A U1 119.6(3) . . ?
C5A N1A U1 118.3(3) . . ?
C8A N2A N3A 117.8(4) . . ?
C6A N3A N2A 119.4(4) . . ?
C6A N3A U1 121.4(3) . . ?
N2A N3A U1 118.4(3) . . ?
C7A N4A C6A 115.3(5) . . ?
C11A N5A N6A 118.3(5) . . ?
C9A N6A N5A 118.9(5) . . ?
C9A N6A U1 121.9(4) . . ?
N5A N6A U1 118.8(3) . . ?
C10A N7A C9A 115.8(5) . . ?
N1A C1A C2A 122.5(5) . . ?
N1A C1A C9A 113.9(5) . . ?
C2A C1A C9A 123.5(5) . . ?
C3A C2A C1A 118.8(5) . . ?
C3A C2A H2A 120.6 . . ?
C1A C2A H2A 120.6 . . ?
C2A C3A C4A 119.7(5) . . ?
C2A C3A H3A 120.2 . . ?
C4A C3A H3A 120.2 . . ?
C3A C4A C5A 118.0(5) . . ?
C3A C4A H4A 121.0 . . ?
C5A C4A H4A 121.0 . . ?
N1A C5A C4A 122.3(5) . . ?
N1A C5A C6A 113.8(5) . . ?
C4A C5A C6A 123.6(5) . . ?
N3A C6A N4A 125.3(5) . . ?
N3A C6A C5A 115.5(5) . . ?
N4A C6A C5A 119.2(5) . . ?
N4A C7A C8A 120.4(5) . . ?
N4A C7A C12A 118.0(5) . . ?
C8A C7A C12A 121.6(5) . . ?
N2A C8A C7A 120.8(5) . . ?
N2A C8A C13A 116.9(5) . . ?
C7A C8A C13A 122.1(5) . . ?
N6A C9A N7A 125.5(5) . . ?
N6A C9A C1A 115.3(5) . . ?
N7A C9A C1A 119.1(5) . . ?
N7A C10A C11A 119.9(5) . . ?
N7A C10A C14A 118.9(5) . . ?
C11A C10A C14A 121.2(5) . . ?
N5A C11A C10A 120.8(5) . . ?
N5A C11A C15A 117.0(5) . . ?
C10A C11A C15A 122.2(5) . . ?
C7A C12A H12A 109.5 . . ?
C7A C12A H12B 109.5 . . ?
H12A C12A H12B 109.5 . . ?
C7A C12A H12C 109.5 . . ?
H12A C12A H12C 109.5 . . ?
H12B C12A H12C 109.5 . . ?
C8A C13A H13A 109.5 . . ?
C8A C13A H13B 109.5 . . ?
H13A C13A H13B 109.5 . . ?
C8A C13A H13C 109.5 . . ?
H13A C13A H13C 109.5 . . ?
H13B C13A H13C 109.5 . . ?
C10A C14A H14A 109.5 . . ?
C10A C14A H14B 109.5 . . ?
H14A C14A H14B 109.5 . . ?
C10A C14A H14C 109.5 . . ?
H14A C14A H14C 109.5 . . ?
H14B C14A H14C 109.5 . . ?
C11A C15A H15A 109.5 . . ?
C11A C15A H15B 109.5 . . ?
H15A C15A H15B 109.5 . . ?
C11A C15A H15C 109.5 . . ?
H15A C15A H15C 109.5 . . ?
H15B C15A H15C 109.5 . . ?
O1B U2 O1B 180 3_575 . ?
O1B U2 N3B 82.72(15) 3_575 3_575 ?
O1B U2 N3B 97.28(15) . 3_575 ?
O1B U2 N3B 97.28(15) 3_575 . ?
O1B U2 N3B 82.72(15) . . ?
N3B U2 N3B 180.0(2) 3_575 . ?
O1B U2 N6B 82.28(15) 3_575 3_575 ?
O1B U2 N6B 97.72(15) . 3_575 ?
N3B U2 N6B 112.85(14) 3_575 3_575 ?
N3B U2 N6B 67.15(14) . 3_575 ?
O1B U2 N6B 97.72(15) 3_575 . ?
O1B U2 N6B 82.28(15) . . ?
N3B U2 N6B 67.15(14) 3_575 . ?
N3B U2 N6B 112.85(14) . . ?
N6B U2 N6B 180.0(2) 3_575 . ?
O1B U2 N1B 77.08(15) 3_575 . ?
O1B U2 N1B 102.92(15) . . ?
N3B U2 N1B 119.76(13) 3_575 . ?
N3B U2 N1B 60.24(13) . . ?
N6B U2 N1B 119.53(13) 3_575 . ?
N6B U2 N1B 60.47(13) . . ?
O1B U2 N1B 102.92(15) 3_575 3_575 ?
O1B U2 N1B 77.08(15) . 3_575 ?
N3B U2 N1B 60.24(13) 3_575 3_575 ?
N3B U2 N1B 119.76(13) . 3_575 ?
N6B U2 N1B 60.47(13) 3_575 3_575 ?
N6B U2 N1B 119.53(13) . 3_575 ?
N1B U2 N1B 180.00(19) . 3_575 ?
C5B N1B C1B 118.2(5) . . ?
C5B N1B U2 119.0(3) . . ?
C1B N1B U2 119.3(3) . . ?
C8B N2B N3B 117.1(5) . . ?
C6B N3B N2B 119.4(4) . . ?
C6B N3B U2 120.6(3) . . ?
N2B N3B U2 119.1(3) . . ?
C7B N4B C6B 115.8(5) . . ?
C11B N5B N6B 118.4(5) . . ?
C9B N6B N5B 119.0(4) . . ?
C9B N6B U2 120.8(3) . . ?
N5B N6B U2 119.4(3) . . ?
C10B N7B C9B 115.0(5) . . ?
N1B C1B C2B 122.9(5) . . ?
N1B C1B C9B 113.6(5) . . ?
C2B C1B C9B 123.4(5) . . ?
C3B C2B C1B 117.6(5) . . ?
C3B C2B H2B 121.2 . . ?
C1B C2B H2B 121.2 . . ?
C4B C3B C2B 120.4(5) . . ?
C4B C3B H3B 119.8 . . ?
C2B C3B H3B 119.8 . . ?
C3B C4B C5B 118.6(5) . . ?
C3B C4B H4B 120.7 . . ?
C5B C4B H4B 120.7 . . ?
N1B C5B C4B 122.3(5) . . ?
N1B C5B C6B 114.3(5) . . ?
C4B C5B C6B 123.3(5) . . ?
N3B C6B N4B 125.4(5) . . ?
N3B C6B C5B 115.3(5) . . ?
N4B C6B C5B 119.2(5) . . ?
N4B C7B C8B 119.4(5) . . ?
N4B C7B C12B 119.0(5) . . ?
C8B C7B C12B 121.5(5) . . ?
N2B C8B C7B 121.3(5) . . ?
N2B C8B C13B 116.6(5) . . ?
C7B C8B C13B 121.9(5) . . ?
N6B C9B N7B 125.3(5) . . ?
N6B C9B C1B 115.7(5) . . ?
N7B C9B C1B 118.9(5) . . ?
N7B C10B C11B 120.8(5) . . ?
N7B C10B C14B 118.3(5) . . ?
C11B C10B C14B 120.8(5) . . ?
N5B C11B C10B 120.8(5) . . ?
N5B C11B C15B 117.2(5) . . ?
C10B C11B C15B 122.0(5) . . ?
C7B C12B H12D 109.5 . . ?
C7B C12B H12E 109.5 . . ?
H12D C12B H12E 109.5 . . ?
C7B C12B H12F 109.5 . . ?
H12D C12B H12F 109.5 . . ?
H12E C12B H12F 109.5 . . ?
C8B C13B H13D 109.5 . . ?
C8B C13B H13E 109.5 . . ?
H13D C13B H13E 109.5 . . ?
C8B C13B H13F 109.5 . . ?
H13D C13B H13F 109.5 . . ?
H13E C13B H13F 109.5 . . ?
C10B C14B H14D 109.5 . . ?
C10B C14B H14E 109.5 . . ?
H14D C14B H14E 109.5 . . ?
C10B C14B H14F 109.5 . . ?
H14D C14B H14F 109.5 . . ?
H14E C14B H14F 109.5 . . ?
C11B C15B H15D 109.5 . . ?
C11B C15B H15E 109.5 . . ?
H15D C15B H15E 109.5 . . ?
C11B C15B H15F 109.5 . . ?
H15D C15B H15F 109.5 . . ?
H15E C15B H15F 109.5 . . ?
O3 S1 O1 114.4(3) . . ?
O3 S1 O2 115.0(3) . . ?
O1 S1 O2 116.0(3) . . ?
O3 S1 C1 103.1(3) . . ?
O1 S1 C1 102.9(3) . . ?
O2 S1 C1 102.9(3) . . ?
O5 S2 O4 115.8(4) . . ?
O5 S2 O6 114.6(3) . . ?
O4 S2 O6 114.2(3) . . ?
O5 S2 C2 102.7(4) . . ?
O4 S2 C2 102.8(4) . . ?
O6 S2 C2 104.3(3) . . ?
F2 C1 F1 107.6(5) . . ?
F2 C1 F3 107.0(5) . . ?
F1 C1 F3 107.6(5) . . ?
F2 C1 S1 111.8(4) . . ?
F1 C1 S1 112.0(4) . . ?
F3 C1 S1 110.5(4) . . ?
F5 C2 F6 110.4(7) . . ?
F5 C2 F4 103.6(7) . . ?
F6 C2 F4 106.1(7) . . ?
F5 C2 S2 114.6(6) . . ?
F6 C2 S2 112.7(5) . . ?
F4 C2 S2 108.6(6) . . ?
N1 C3 C4 179.5(8) . . ?
C3 C4 H4C 109.5 . . ?
C3 C4 H4D 109.5 . . ?
H4C C4 H4D 109.5 . . ?
C3 C4 H4E 109.5 . . ?
H4C C4 H4E 109.5 . . ?
H4D C4 H4E 109.5 . . ?
N2 C5 C6 178.4(9) . . ?
C5 C6 H6A 109.5 . . ?
C5 C6 H6B 109.5 . . ?
H6A C6 H6B 109.5 . . ?
C5 C6 H6C 109.5 . . ?
H6A C6 H6C 109.5 . . ?
H6B C6 H6C 109.5 . . ?

loop_
_geom_bond_atom_site_label_1
_geom_bond_atom_site_label_2
_geom_bond_distance
_geom_bond_site_symmetry_2
_geom_bond_publ_flag
U1 O1A 1.759(4) 3_657 ?
U1 O1A 1.759(4) . ?
U1 N3A 2.559(4) 3_657 ?
U1 N3A 2.559(4) . ?
U1 N6A 2.576(5) 3_657 ?
U1 N6A 2.576(5) . ?
U1 N1A 2.612(4) . ?
U1 N1A 2.612(4) 3_657 ?
N1A C1A 1.338(7) . ?
N1A C5A 1.352(6) . ?
N2A C8A 1.316(6) . ?
N2A N3A 1.351(6) . ?
N3A C6A 1.322(7) . ?
N4A C7A 1.328(7) . ?
N4A C6A 1.336(6) . ?
N5A C11A 1.314(7) . ?
N5A N6A 1.355(6) . ?
N6A C9A 1.320(7) . ?
N7A C10A 1.323(7) . ?
N7A C9A 1.340(7) . ?
C1A C2A 1.385(7) . ?
C1A C9A 1.490(7) . ?
C2A C3A 1.382(8) . ?
C2A H2A 0.9300 . ?
C3A C4A 1.390(8) . ?
C3A H3A 0.9300 . ?
C4A C5A 1.392(7) . ?
C4A H4A 0.9300 . ?
C5A C6A 1.484(7) . ?
C7A C8A 1.415(7) . ?
C7A C12A 1.489(7) . ?
C8A C13A 1.479(7) . ?
C10A C11A 1.420(8) . ?
C10A C14A 1.493(7) . ?
C11A C15A 1.493(7) . ?
C12A H12A 0.9600 . ?
C12A H12B 0.9600 . ?
C12A H12C 0.9600 . ?
C13A H13A 0.9600 . ?
C13A H13B 0.9600 . ?
C13A H13C 0.9600 . ?
C14A H14A 0.9600 . ?
C14A H14B 0.9600 . ?
C14A H14C 0.9600 . ?
C15A H15A 0.9600 . ?
C15A H15B 0.9600 . ?
C15A H15C 0.9600 . ?
U2 O1B 1.756(4) 3_575 ?
U2 O1B 1.756(4) . ?
U2 N3B 2.560(4) 3_575 ?
U2 N3B 2.560(4) . ?
U2 N6B 2.567(4) 3_575 ?
U2 N6B 2.567(4) . ?
U2 N1B 2.591(4) . ?
U2 N1B 2.591(4) 3_575 ?
N1B C5B 1.338(6) . ?
N1B C1B 1.354(6) . ?
N2B C8B 1.327(7) . ?
N2B N3B 1.370(6) . ?
N3B C6B 1.319(7) . ?
N4B C7B 1.331(7) . ?
N4B C6B 1.350(6) . ?
N5B C11B 1.315(7) . ?
N5B N6B 1.350(6) . ?
N6B C9B 1.328(7) . ?
N7B C10B 1.320(7) . ?
N7B C9B 1.358(6) . ?
C1B C2B 1.388(7) . ?
C1B C9B 1.478(7) . ?
C2B C3B 1.381(7) . ?
C2B H2B 0.9300 . ?
C3B C4B 1.377(8) . ?
C3B H3B 0.9300 . ?
C4B C5B 1.391(7) . ?
C4B H4B 0.9300 . ?
C5B C6B 1.471(7) . ?
C7B C8B 1.431(8) . ?
C7B C12B 1.486(7) . ?
C8B C13B 1.497(7) . ?
C10B C11B 1.419(8) . ?
C10B C14B 1.495(7) . ?
C11B C15B 1.503(7) . ?
C12B H12D 0.9600 . ?
C12B H12E 0.9600 . ?
C12B H12F 0.9600 . ?
C13B H13D 0.9600 . ?
C13B H13E 0.9600 . ?
C13B H13F 0.9600 . ?
C14B H14D 0.9600 . ?
C14B H14E 0.9600 . ?
C14B H14F 0.9600 . ?
C15B H15D 0.9600 . ?
C15B H15E 0.9600 . ?
C15B H15F 0.9600 . ?
S1 O3 1.440(4) . ?
S1 O1 1.447(4) . ?
S1 O2 1.451(4) . ?
S1 C1 1.827(6) . ?
S2 O5 1.425(5) . ?
S2 O4 1.434(6) . ?
S2 O6 1.442(4) . ?
S2 C2 1.808(7) . ?
F1 C1 1.332(7) . ?
F2 C1 1.329(6) . ?
F3 C1 1.349(8) . ?
F4 C2 1.360(9) . ?
F5 C2 1.245(9) . ?
F6 C2 1.326(8) . ?
N1 C3 1.129(9) . ?
N2 C5 1.138(9) . ?
C3 C4 1.454(9) . ?
C4 H4C 0.9600 . ?
C4 H4D 0.9600 . ?
C4 H4E 0.9600 . ?
C5 C6 1.426(9) . ?
C6 H6A 0.9600 . ?
C6 H6B 0.9600 . ?
C6 H6C 0.9600 . ?
